data_7010364
loop_
_publ_author_name
'Nielson, Alastair J.'
'Glenny, Mark W.'
'Rickard, Clifton E. F.'

_publ_section_title
;
 2-tert-Butyl and 2-phenylphenylimido complexes of titanium(IV) and
 their olefin polymerisation activity
;
_journal_issue 3
_journal_name_full 'Journal of the Chemical Society, Dalton Transactions'
_journal_page_first 232
_journal_paper_doi 10.1039/b008232p
_journal_year 2001
_chemical_formula_moiety 'C34 H32 Cl4 N6 Ti2, C H2 Cl2'
_chemical_formula_sum 'C18 H18 Cl4 N3 Ti'
_chemical_formula_weight 466.05
_chemical_name_systematic
; 
 dichloro-di-\m-chlorobis(2-methylphenylimido)tetrakis-
pyridinedititanium(IV)  dichloromethane solvate
;
_space_group_IT_number 14
_symmetry_cell_setting monoclinic
_symmetry_space_group_name_Hall '-P 2ybc'
_symmetry_space_group_name_H-M 'P 1 21/c 1'
_atom_sites_solution_hydrogens geom
_atom_sites_solution_primary direct
_atom_sites_solution_secondary difmap
_audit_creation_method SHELXL-97
_cell_angle_alpha 90.00
_cell_angle_beta 101.1590(10)
_cell_angle_gamma 90.00
_cell_formula_units_Z 4
_cell_length_a 9.90300(9)
_cell_length_b 15.9595(2)
_cell_length_c 13.57730(10)
_cell_measurement_reflns_used 8192
_cell_measurement_temperature 203(2)
_cell_measurement_theta_max 26
_cell_measurement_theta_min 2
_cell_volume 2105.28(4)
_computing_cell_refinement 'Siemens SMART'
_computing_data_collection 'Siemens SMART (Siemens, 1995)'
_computing_data_reduction 'Siemens SAINT  (Siemens, 1995)'
_computing_molecular_graphics 'Siemens SHELXTL (Siemens, 1994)'
_computing_publication_material SHELXL-97
_computing_structure_refinement 'SHELXL-97 Sheldrick, (1997)'
_computing_structure_solution 'SHELXS Sheldrick, (1990)'
_diffrn_ambient_temperature 203(2)
_diffrn_measured_fraction_theta_full 0.889
_diffrn_measured_fraction_theta_max 0.889
_diffrn_measurement_device_type 'Siemens SMART'
_diffrn_measurement_method 'Area detector \w scans'
_diffrn_radiation_monochromator graphite
_diffrn_radiation_source 'fine-focus sealed tube'
_diffrn_radiation_type MoK\a
_diffrn_radiation_wavelength 0.71073
_diffrn_reflns_av_R_equivalents 0.0197
_diffrn_reflns_av_sigmaI/netI 0.0252
_diffrn_reflns_limit_h_max 12
_diffrn_reflns_limit_h_min -12
_diffrn_reflns_limit_k_max 20
_diffrn_reflns_limit_k_min 0
_diffrn_reflns_limit_l_max 17
_diffrn_reflns_limit_l_min 0
_diffrn_reflns_number 12936
_diffrn_reflns_theta_full 28.11
_diffrn_reflns_theta_max 28.11
_diffrn_reflns_theta_min 1.99
_diffrn_standards_decay_% 0
_exptl_absorpt_coefficient_mu 0.921
_exptl_absorpt_correction_T_max 0.8372
_exptl_absorpt_correction_T_min 0.8230
_exptl_absorpt_correction_type multi-scan
_exptl_absorpt_process_details 'Blessing, 1995'
_exptl_crystal_colour Yellow
_exptl_crystal_density_diffrn 1.470
_exptl_crystal_density_method 'not measured'
_exptl_crystal_description Prism
_exptl_crystal_F_000 948
_exptl_crystal_size_max 0.22
_exptl_crystal_size_mid 0.21
_exptl_crystal_size_min 0.20
_refine_diff_density_max 0.750
_refine_diff_density_min -0.570
_refine_diff_density_rms 0.058
_refine_ls_extinction_method none
_refine_ls_goodness_of_fit_ref 1.068
_refine_ls_hydrogen_treatment mixed
_refine_ls_matrix_type full
_refine_ls_number_parameters 236
_refine_ls_number_reflns 4717
_refine_ls_number_restraints 0
_refine_ls_restrained_S_all 1.068
_refine_ls_R_factor_all 0.0478
_refine_ls_R_factor_gt 0.0366
_refine_ls_shift/su_max 1.338
_refine_ls_shift/su_mean 0.016
_refine_ls_structure_factor_coef Fsqd
_refine_ls_weighting_details 'w=1/[\s^2^(Fo^2^)+(0.0370P)^2^+1.7746P] where P=(Fo^2^+2Fc^2^)/3'
_refine_ls_weighting_scheme calc
_refine_ls_wR_factor_gt 0.0884
_refine_ls_wR_factor_ref 0.0948
_reflns_number_gt 3929
_reflns_number_total 4717
_reflns_threshold_expression >2sigma(I)
_cod_data_source_file b008232p.txt
_cod_data_source_block '[3]'
_cod_depositor_comments
;
The following automatic conversions were performed:
'_symmetry_cell_setting' value 'Monoclinic' changed to 'monoclinic'
according to '/home/saulius/struct/CIF-dictionaries/cif_core.dic'
dictionary named 'cif_core.dic' version 2.4.1 from
2010-06-29.

'_exptl_absorpt_correction_type' value 'Multi-scan' changed
to 'multi-scan' according to
'/home/saulius/struct/CIF-dictionaries/cif_core.dic' dictionary named
'cif_core.dic' version 2.4.1 from 2010-06-29.

Automatic conversion script
Id: cif_fix_enum 1527 2010-12-29 10:47:43Z saulius 

The following automatic conversions were performed:

'_refine_ls_weighting_scheme' value 'calc
w=1/[\s^2^(Fo^2^)+(0.0370P)^2^+1.7746P] where P=(Fo^2^+2Fc^2^)/3' was
changed to 'calc'. New tag '_refine_ls_weighting_details' was
created. The value of the new tag was set to
'w=1/[\s^2^(Fo^2^)+(0.0370P)^2^+1.7746P] where P=(Fo^2^+2Fc^2^)/3'.

Automatic conversion script
Id: cif_fix_values 3143 2015-03-26 13:38:13Z robertas 
;
_cod_original_cell_volume 2105.32(3)
_cod_original_sg_symbol_H-M 'p 21/c'
_cod_database_code 7010364

loop_
_symmetry_equiv_pos_as_xyz
'x, y, z'
'-x, y+1/2, -z+1/2'
'-x, -y, -z'
'x, -y-1/2, z-1/2'

loop_
_atom_site_label
_atom_site_type_symbol
_atom_site_fract_x
_atom_site_fract_y
_atom_site_fract_z
_atom_site_U_iso_or_equiv
_atom_site_adp_type
_atom_site_occupancy
_atom_site_calc_flag
_atom_site_refinement_flags
_atom_site_disorder_assembly
_atom_site_disorder_group
Ti Ti 0.45440(4) 0.00987(2) 0.13664(3) 0.02395(10) Uani 1 d . . .
Cl1 Cl 0.63050(6) -0.00937(3) 0.28109(4) 0.03165(13) Uani 1 d . . .
Cl2 Cl 0.33631(5) 0.02125(3) -0.03914(3) 0.02702(12) Uani 1 d . . .
N1 N 0.32170(18) 0.02968(11) 0.19740(13) 0.0283(4) Uani 1 d . . .
C11 C 0.2300(2) 0.04234(12) 0.26111(16) 0.0281(4) Uani 1 d . . .
C12 C 0.0902(2) 0.06124(14) 0.22413(17) 0.0345(5) Uani 1 d . . .
C13 C 0.0030(3) 0.07033(17) 0.2927(2) 0.0455(6) Uani 1 d . . .
H13A H -0.0906 0.0821 0.2689 0.055 Uiso 1 calc R . .
C14 C 0.0508(3) 0.06247(18) 0.3948(2) 0.0504(7) Uani 1 d . . .
H14A H -0.0103 0.0687 0.4394 0.061 Uiso 1 calc R . .
C15 C 0.1875(3) 0.04558(17) 0.43140(19) 0.0472(6) Uani 1 d . . .
H15A H 0.2196 0.0408 0.5010 0.057 Uiso 1 calc R . .
C16 C 0.2785(3) 0.03555(14) 0.36628(17) 0.0369(5) Uani 1 d . . .
C17 C 0.0365(3) 0.07127(19) 0.11379(19) 0.0488(6) Uani 1 d . . .
H17A H -0.0612 0.0590 0.0989 0.073 Uiso 1 calc R . .
H17B H 0.0845 0.0329 0.0770 0.073 Uiso 1 calc R . .
H17C H 0.0516 0.1284 0.0940 0.073 Uiso 1 calc R . .
N2 N 0.40750(19) -0.12671(11) 0.12219(12) 0.0286(4) Uani 1 d . . .
C22 C 0.2752(2) -0.15192(14) 0.10559(16) 0.0349(5) Uani 1 d . . .
H22A H 0.2057 -0.1110 0.0976 0.042 Uiso 1 calc R . .
C23 C 0.2375(3) -0.23550(16) 0.09979(19) 0.0440(6) Uani 1 d . . .
H23A H 0.1441 -0.2508 0.0877 0.053 Uiso 1 calc R . .
C24 C 0.3384(3) -0.29603(15) 0.11193(18) 0.0476(7) Uani 1 d . . .
H24A H 0.3152 -0.3532 0.1087 0.057 Uiso 1 calc R . .
C25 C 0.4743(3) -0.27105(15) 0.12901(17) 0.0428(6) Uani 1 d . . .
H25A H 0.5453 -0.3110 0.1379 0.051 Uiso 1 calc R . .
C26 C 0.5045(3) -0.18628(14) 0.13283(16) 0.0342(5) Uani 1 d . . .
H26A H 0.5973 -0.1698 0.1434 0.041 Uiso 1 calc R . .
N3 N 0.50433(19) 0.14475(11) 0.12543(12) 0.0284(4) Uani 1 d . . .
C32 C 0.4015(3) 0.20113(14) 0.11345(17) 0.0348(5) Uani 1 d . . .
H32A H 0.3104 0.1815 0.1047 0.042 Uiso 1 calc R . .
C33 C 0.4236(3) 0.28643(15) 0.11348(19) 0.0440(6) Uani 1 d . . .
H33A H 0.3491 0.3240 0.1045 0.053 Uiso 1 calc R . .
C34 C 0.5564(3) 0.31563(15) 0.12681(19) 0.0472(7) Uani 1 d . . .
H34A H 0.5742 0.3735 0.1286 0.057 Uiso 1 calc R . .
C35 C 0.6627(3) 0.25918(16) 0.13743(18) 0.0423(6) Uani 1 d . . .
H35A H 0.7542 0.2778 0.1452 0.051 Uiso 1 calc R . .
C36 C 0.6333(2) 0.17436(14) 0.13653(16) 0.0329(5) Uani 1 d . . .
H36A H 0.7065 0.1359 0.1440 0.039 Uiso 1 calc R . .
C1 C 0.0780(4) 0.1395(2) 0.7607(3) 0.0720(10) Uani 1 d . . .
H1A H 0.1526 0.0983 0.7686 0.086 Uiso 1 calc R . .
H1B H -0.0051 0.1109 0.7724 0.086 Uiso 1 calc R . .
Cl3 Cl 0.04841(12) 0.17929(9) 0.63844(9) 0.0999(4) Uani 1 d . . .
Cl4 Cl 0.12213(11) 0.21930(7) 0.84997(10) 0.0945(3) Uani 1 d . . .

loop_
_atom_site_aniso_label
_atom_site_aniso_U_11
_atom_site_aniso_U_22
_atom_site_aniso_U_33
_atom_site_aniso_U_23
_atom_site_aniso_U_13
_atom_site_aniso_U_12
Ti 0.02831(19) 0.02115(18) 0.02253(17) -0.00027(13) 0.00528(14) 0.00065(14)
Cl1 0.0371(3) 0.0300(3) 0.0256(2) 0.00185(19) 0.0007(2) 0.0001(2)
Cl2 0.0284(2) 0.0281(2) 0.0241(2) 0.00004(18) 0.00414(18) 0.00221(18)
N1 0.0321(9) 0.0267(9) 0.0264(8) -0.0014(7) 0.0061(7) 0.0006(7)
C11 0.0336(11) 0.0204(9) 0.0322(10) -0.0027(8) 0.0111(9) -0.0027(8)
C12 0.0355(12) 0.0318(11) 0.0370(12) -0.0022(9) 0.0087(10) -0.0027(9)
C13 0.0392(13) 0.0463(14) 0.0552(16) -0.0015(12) 0.0199(12) 0.0001(11)
C14 0.0586(17) 0.0514(16) 0.0496(15) 0.0008(12) 0.0312(13) 0.0006(13)
C15 0.0684(18) 0.0446(14) 0.0320(12) 0.0015(10) 0.0178(12) -0.0038(13)
C16 0.0516(14) 0.0302(11) 0.0305(11) -0.0007(9) 0.0121(10) -0.0020(10)
C17 0.0420(14) 0.0595(17) 0.0429(14) -0.0036(12) 0.0032(11) 0.0004(12)
N2 0.0370(10) 0.0246(8) 0.0246(8) 0.0024(7) 0.0068(7) -0.0002(7)
C22 0.0396(12) 0.0323(11) 0.0328(11) 0.0024(9) 0.0074(9) -0.0052(9)
C23 0.0543(15) 0.0389(13) 0.0392(13) 0.0002(10) 0.0104(11) -0.0167(11)
C24 0.083(2) 0.0264(11) 0.0350(12) -0.0006(9) 0.0153(13) -0.0102(12)
C25 0.0701(18) 0.0276(11) 0.0306(11) 0.0026(9) 0.0094(11) 0.0117(11)
C26 0.0431(13) 0.0301(11) 0.0291(10) 0.0018(9) 0.0061(9) 0.0047(9)
N3 0.0361(10) 0.0240(8) 0.0250(8) -0.0026(7) 0.0053(7) -0.0013(7)
C32 0.0417(13) 0.0274(11) 0.0362(12) -0.0016(9) 0.0094(10) 0.0045(9)
C33 0.0655(17) 0.0270(11) 0.0414(13) -0.0008(10) 0.0150(12) 0.0088(11)
C34 0.082(2) 0.0241(11) 0.0395(13) -0.0046(9) 0.0203(13) -0.0088(12)
C35 0.0546(15) 0.0391(13) 0.0352(12) -0.0049(10) 0.0138(11) -0.0185(11)
C36 0.0393(12) 0.0311(11) 0.0281(10) -0.0017(8) 0.0061(9) -0.0030(9)
C1 0.062(2) 0.0449(17) 0.112(3) 0.0072(18) 0.025(2) 0.0077(14)
Cl3 0.0778(7) 0.1209(10) 0.1028(8) 0.0148(7) 0.0218(6) 0.0170(6)
Cl4 0.0777(6) 0.0767(6) 0.1293(9) -0.0241(6) 0.0209(6) 0.0234(5)

loop_
_atom_type_symbol
_atom_type_description
_atom_type_scat_dispersion_real
_atom_type_scat_dispersion_imag
_atom_type_scat_source
C C 0.0033 0.0016 'International Tables Vol C Tables 4.2.6.8 and 6.1.1.4'
H H 0.0000 0.0000 'International Tables Vol C Tables 4.2.6.8 and 6.1.1.4'
N N 0.0061 0.0033 'International Tables Vol C Tables 4.2.6.8 and 6.1.1.4'
Cl Cl 0.1484 0.1585 'International Tables Vol C Tables 4.2.6.8 and 6.1.1.4'
Ti Ti 0.2776 0.4457 'International Tables Vol C Tables 4.2.6.8 and 6.1.1.4'

loop_
_geom_angle_atom_site_label_1
_geom_angle_atom_site_label_2
_geom_angle_atom_site_label_3
_geom_angle
_geom_angle_site_symmetry_1
_geom_angle_site_symmetry_3
_geom_angle_publ_flag
N1 Ti N3 93.21(7) . . y
N1 Ti N2 93.25(8) . . y
N3 Ti N2 170.82(6) . . y
N1 Ti Cl1 97.77(6) . . y
N3 Ti Cl1 92.53(5) . . y
N2 Ti Cl1 93.05(5) . . y
N1 Ti Cl2 100.92(6) . . y
N3 Ti Cl2 86.11(5) . . y
N2 Ti Cl2 86.26(5) . . y
Cl1 Ti Cl2 161.30(2) . . y
N1 Ti Cl2 179.63(6) . 3_655 ?
N3 Ti Cl2 86.72(5) . 3_655 ?
N2 Ti Cl2 86.78(5) . 3_655 ?
Cl1 Ti Cl2 82.60(2) . 3_655 ?
Cl2 Ti Cl2 78.710(19) . 3_655 ?
Ti Cl2 Ti 101.291(19) . 3_655 ?
C11 N1 Ti 170.35(16) . . y
N1 C11 C12 121.72(19) . . ?
N1 C11 C16 118.9(2) . . ?
C12 C11 C16 119.4(2) . . ?
C13 C12 C11 118.4(2) . . ?
C13 C12 C17 120.7(2) . . ?
C11 C12 C17 120.8(2) . . ?
C14 C13 C12 121.7(2) . . ?
C15 C14 C13 120.1(2) . . ?
C14 C15 C16 120.5(2) . . ?
C15 C16 C11 119.8(2) . . ?
C26 N2 C22 117.4(2) . . ?
C26 N2 Ti 123.49(15) . . ?
C22 N2 Ti 119.09(15) . . ?
N2 C22 C23 122.7(2) . . ?
C24 C23 C22 119.2(2) . . ?
C23 C24 C25 118.6(2) . . ?
C24 C25 C26 119.1(2) . . ?
N2 C26 C25 123.0(2) . . ?
C36 N3 C32 117.36(19) . . ?
C36 N3 Ti 123.59(15) . . ?
C32 N3 Ti 118.90(15) . . ?
N3 C32 C33 123.0(2) . . ?
C34 C33 C32 118.9(2) . . ?
C35 C34 C33 119.1(2) . . ?
C34 C35 C36 119.0(2) . . ?
N3 C36 C35 122.7(2) . . ?
Cl3 C1 Cl4 111.46(19) . . ?

loop_
_geom_bond_atom_site_label_1
_geom_bond_atom_site_label_2
_geom_bond_distance
_geom_bond_site_symmetry_2
_geom_bond_publ_flag
Ti N1 1.7109(18) . y
Ti N3 2.2204(17) . y
Ti N2 2.2294(17) . y
Ti Cl1 2.3788(6) . y
Ti Cl2 2.4528(6) . y
Ti Cl2 2.7123(6) 3_655 y
Cl2 Ti 2.7123(6) 3_655 ?
N1 C11 1.385(3) . y
C11 C12 1.411(3) . ?
C11 C16 1.420(3) . ?
C12 C13 1.395(3) . ?
C12 C17 1.498(3) . ?
C13 C14 1.380(4) . ?
C14 C15 1.376(4) . ?
C15 C16 1.388(3) . ?
N2 C26 1.339(3) . ?
N2 C22 1.347(3) . ?
C22 C23 1.383(3) . ?
C23 C24 1.377(4) . ?
C24 C25 1.379(4) . ?
C25 C26 1.384(3) . ?
N3 C36 1.342(3) . ?
N3 C32 1.345(3) . ?
C32 C33 1.379(3) . ?
C33 C34 1.374(4) . ?
C34 C35 1.372(4) . ?
C35 C36 1.384(3) . ?
C1 Cl3 1.749(4) . ?
C1 Cl4 1.754(4) . ?
